data_2003051
loop_
_publ_author_name
'Yoshihisa Miwa'
'Takashi Mizuno'
'Kazunori Tsuchida'
'Tooru Taga'
'Yutaka Iwata'

_publ_section_title
;
 Experimental charge density and electrostatic potential in
 nicotinamide
;
_journal_issue 1
_journal_name_full 'Acta Crystallographica Section B'
_journal_page_first 78
_journal_page_last 84
_journal_paper_doi 10.1107/S0108768198007848
_journal_volume 55
_journal_year 1999
_chemical_formula_sum 'C6 H6 N2 O'
_chemical_formula_weight 122.13
_chemical_name_common nicotinamide
_symmetry_cell_setting monoclinic
_symmetry_space_group_name_H-M 'P 1 21/c 1'
_cell_angle_alpha 90
_cell_angle_beta 98.45(7)
_cell_angle_gamma 90
_cell_formula_units_Z 4
_cell_length_a 3.877(4)
_cell_length_b 15.600(10)
_cell_length_c 9.375(6)
_cell_measurement_reflns_used 25
_cell_measurement_temperature 150
_cell_measurement_theta_max 13.46
_cell_measurement_theta_min 8.41
_cell_volume 560.9(8)
_computing_cell_refinement 'MSC/AFC (MSC, 1988)'
_computing_data_collection Rigaku/AFC5
_computing_data_reduction 'MSC/AFC (MSC, 1988)'
_computing_molecular_graphics KPPXRAY
_computing_publication_material EDCIF-J
_computing_structure_refinement 'Full-MATRIX LEAST-SQUARE'
_computing_structure_solution 'MULTAN88(Main et al., 1988)'
_diffrn_ambient_temperature 150
_diffrn_measurement_device 'Rigaku AFC5-RU200'
_diffrn_measurement_method \w/2\q
_diffrn_radiation_monochromator graphite
_diffrn_radiation_source rotarix
_diffrn_radiation_type MoK\a
_diffrn_radiation_wavelength 0.71073
_diffrn_reflns_av_R_equivalents 0.024
_diffrn_reflns_limit_h_max 8
_diffrn_reflns_limit_h_min 0
_diffrn_reflns_limit_k_max 35
_diffrn_reflns_limit_k_min 0
_diffrn_reflns_limit_l_max 21
_diffrn_reflns_limit_l_min -21
_diffrn_reflns_number 6781
_diffrn_reflns_reduction_process 'MSC/AFC (MSC, 1988)'
_diffrn_reflns_theta_max 55
_diffrn_reflns_theta_min 1
_diffrn_standards_decay_% 8
_diffrn_standards_interval_count 150
_diffrn_standards_number 3
_exptl_absorpt_coefficient_mu 0.103
_exptl_absorpt_correction_type none
_exptl_crystal_colour colorless
_exptl_crystal_density_diffrn 1.4463
_exptl_crystal_density_meas 1.398
_exptl_crystal_density_meas_temp 295(2)
_exptl_crystal_F_000 256
_exptl_crystal_size_max 0.70
_exptl_crystal_size_mid 0.70
_exptl_crystal_size_min 0.60
_refine_diff_density_max 0.466
_refine_diff_density_min -0.258
_refine_ls_extinction_method none
_refine_ls_goodness_of_fit_obs 0.29
_refine_ls_hydrogen_treatment 'refxyz all from D-map '
_refine_ls_matrix_type 'Full-matrix least-squares'
_refine_ls_number_parameters 106
_refine_ls_number_reflns 4810
_refine_ls_R_factor_obs 0.054
_refine_ls_shift/esd_max 0.01
_refine_ls_structure_factor_coef F
_refine_ls_weighting_details w=1/[\s^2^(F)+0.08F^2^]
_refine_ls_weighting_scheme calc
_refine_ls_wR_factor_obs 0.056
_reflns_number_observed 4810
_reflns_number_total 6199
_reflns_observed_criterion F>3\s(F)
_cod_data_source_file oa0014.cif
_cod_data_source_block NAD150X
_cod_depositor_comments
;
The following automatic conversions were performed:

Tag '_exptl_crystal_density_meas' value ' 1.398 (at room temp.)' was
modified to '1.398'. New tag '_exptl_crystal_density_meas_temp' was
created. The value of new tag set to - '295(2)'.

Automatic conversion script
Id: cif_fix_values 3135 2015-03-23 10:49:39Z robertas 

The following automatic conversions were performed:

'_refine_ls_weighting_scheme' value 'w=1/[\s^2^(F)+0.08F^2^]' was
changed to 'calc'. New tag '_refine_ls_weighting_details' was
created. The value of the new tag was set to
'w=1/[\s^2^(F)+0.08F^2^]'.

Automatic conversion script
Id: cif_fix_values 3143 2015-03-26 13:38:13Z robertas 
;
_cod_original_cell_volume 560.8
_cod_original_sg_symbol_H-M P21/c
_cod_original_formula_sum 'C6 H6 N2 O1'
_cod_database_code 2003051
_cod_database_fobs_code 2003051

loop_
_symmetry_equiv_pos_as_xyz
+X,+Y,+Z
-X,1/2+Y,1/2-Z

loop_
_atom_site_aniso_label
_atom_site_aniso_U_11
_atom_site_aniso_U_22
_atom_site_aniso_U_33
_atom_site_aniso_U_12
_atom_site_aniso_U_13
_atom_site_aniso_U_23
C2 .0237(2) .0196(2) .0143(2) -.0006(2) -.0033(2) -.00060(10)
C3 .0198(2) .0190(2) .0127(2) -.0025(2) -.00150(10) .00010(10)
C4 .0279(3) .0207(2) .0183(2) -.0032(2) -.0036(2) -.00230(10)
C5 .0342(3) .0184(2) .0247(3) -.0008(2) -.0021(2) -.0012(2)
C6 .0277(3) .0211(2) .0204(2) .0020(2) -.0008(2) .00260(10)
C7 .0229(2) .0205(2) .0128(2) -.0028(2) -.00230(10) .00150(10)
N1 .0258(2) .0219(2) .0156(2) .0015(2) -.00360(10) .00100(10)
N2 .0331(3) .0207(2) .0156(2) .0019(2) -.0039(2) .00130(10)
O1 .0385(3) .0281(2) .01230(10) .0005(2) -.00460(10) .00040(10)

loop_
_atom_site_label
_atom_site_fract_x
_atom_site_fract_y
_atom_site_fract_z
_atom_site_U_iso_or_equiv
_atom_site_thermal_displace_type
C2 -0.0384(2) 0.33937(4) 0.19344(6) .01989(8) Ueq
C3 0.15280(10) 0.35815(4) 0.32749(5) .01734(8) Ueq
C4 0.1745(2) 0.44285(4) 0.37152(6) .02310(10) Ueq
C5 0.0184(2) 0.50592(4) 0.28065(7) .0265(2) Ueq
C6 -0.1644(2) 0.48110(4) 0.14914(7) .0235(2) Ueq
C7 0.3283(2) 0.29179(4) 0.42823(5) .01934(8) Ueq
N1 -0.19760(10) 0.39949(3) 0.10545(5) .02188(8) Ueq
N2 0.4058(2) 0.21699(4) 0.37214(6) .02400(10) Ueq
O1 0.39630(10) 0.30857(3) 0.55835(4) .02720(10) Ueq
H2 -0.083(3) 0.2843(6) 0.1580(10) .029(3) Uiso
H4 0.312(3) 0.4549(7) 0.4730(10) .039(3) Uiso
H5 0.023(3) 0.5620(8) 0.3140(10) .043(3) Uiso
H6 -0.275(3) 0.5229(7) 0.0790(10) .034(3) Uiso
H2A 0.400(3) 0.2102(7) 0.2780(10) .047(3) Uiso
H2B 0.511(3) 0.1770(7) 0.4340(10) .052(4) Uiso

loop_
_atom_type_symbol
_atom_type_scat_dispersion_real
_atom_type_scat_dispersion_imag
_atom_type_scat_source
C 0.002 0.002 International_Tables_Vol_IV_Table_2.2B
H 0.000 0.000 International_Tables_Vol_IV_Table_2.2B
N 0.004 0.003 International_Tables_Vol_IV_Table_2.2B
O 0.008 0.006 International_Tables_Vol_IV_Table_2.2B

loop_
_geom_angle_atom_site_label_1
_geom_angle_atom_site_label_2
_geom_angle_atom_site_label_3
_geom_angle
_geom_angle_publ_flag
C3 C2 N1 123.01(7) no
C2 C3 C4 118.10(5) no
C2 C3 C7 123.81(7) no
C4 C3 C7 118.07(7) no
C3 C4 C5 119.62(7) no
C4 C5 C6 118.08(8) no
C5 C6 N1 123.55(6) no
C3 C7 N2 117.70(6) no
C3 C7 O1 119.16(7) no
N2 C7 O1 123.13(6) no
C2 N1 C6 117.59(7) no
C3 C2 HC2 124.3(6) no
N1 C2 HC2 112.5(6) no
C3 C4 HC4 116.6(6) no
C5 C4 HC4 123.8(6) no
C4 C5 HC5 118.6(6) no
C6 C5 HC5 123.1(6) no
C5 C6 HC6 121.9(6) no
N1 C6 HC6 114.5(6) no
C7 N2 HN2A 121.6(7) no
C7 N2 HN2B 117.2(6) no

loop_
_geom_bond_atom_site_label_1
_geom_bond_atom_site_label_2
_geom_bond_distance
_geom_bond_publ_flag
C2 C3 1.3930(10) no
C2 N1 1.3380(10) no
C3 C4 1.3830(10) no
C3 C7 1.4960(10) no
C4 C5 1.3810(10) no
C5 C6 1.3840(10) no
C6 N1 1.3380(10) no
C7 N2 1.3320(10) no
C7 O1 1.2380(10) no
C2 HC2 .928(9) no
C4 HC4 1.037(9) no
C5 HC5 .930(10) no
C6 HC6 .980(10) no
N2 HN2A .880(10) no
N2 HN2B .910(10) no

loop_
_geom_torsion_atom_site_label_1
_geom_torsion_atom_site_label_2
_geom_torsion_atom_site_label_3
_geom_torsion_atom_site_label_4
_geom_torsion
_geom_torsion_publ_flag
C2 C3 C4 C5 -2.10(10) no
C2 C3 C7 N2 22.80(10) no
C2 C3 C7 O1 -157.54(6) no
C3 C2 N1 C6 1.00(10) no
C3 C4 C5 C6 1.90(10) no
C4 C3 C7 N2 -158.81(7) no
C4 C3 C7 O1 20.81(9) no
C4 C5 C6 N1 .00(10) no
C5 C6 N1 C2 -1.40(10) no
C7 C3 C4 C5 179.37(7) no
N1 C2 C3 C4 .70(10) no
N1 C2 C3 C7 179.10(6) no
